data_7117623
loop_
_publ_author_name
'Gao, Zhenzhen'
'Wang, Chang'
'Yuan, Chunhao'
'Zhou, Leijie'
'Xiao, Yumei'
'Guo, Hongchao'

_publ_section_title
;
 Phosphine-catalyzed [4+1] annulation of 2-tosylaminochalcones with
 allenoates: synthesis of trans-2,3-disubstitued indolines.
;
_journal_issue 63
_journal_name_full 'Chemical communications (Cambridge, England)'
_journal_page_first 12653
_journal_page_last 12656
_journal_paper_doi 10.1039/c5cc04279h
_journal_volume 51
_journal_year 2015
_chemical_formula_moiety 'C28 H27 N O5 S'
_chemical_formula_sum 'C28 H27 N O5 S'
_chemical_formula_weight 489.57
_chemical_name_systematic
; 
 ? 
;
_space_group_IT_number 14
_symmetry_cell_setting monoclinic
_symmetry_space_group_name_Hall '-P 2yn'
_symmetry_space_group_name_H-M 'P 1 21/n 1'
_atom_sites_solution_hydrogens geom
_atom_sites_solution_primary direct
_atom_sites_solution_secondary difmap
_audit_creation_method SHELXL-97
_audit_update_record
;
2015-02-10 deposited with the CCDC.
2015-07-06 downloaded from the CCDC.
;
_cell_angle_alpha 90.00
_cell_angle_beta 106.600(3)
_cell_angle_gamma 90.00
_cell_formula_units_Z 4
_cell_length_a 10.290(3)
_cell_length_b 16.124(4)
_cell_length_c 15.403(4)
_cell_measurement_reflns_used 7602
_cell_measurement_temperature 173(2)
_cell_measurement_theta_max 27.49
_cell_measurement_theta_min 1.38
_cell_volume 2449.1(11)
_computing_cell_refinement 'CrystalClear (Rigaku Inc., 2007)'
_computing_data_collection 'CrystalClear (Rigaku Inc., 2007)'
_computing_data_reduction 'CrystalClear (Rigaku Inc., 2007)'
_computing_molecular_graphics 'Olex2 ver 1.1'
_computing_publication_material 'SHELX97 (Sheldrick, 2008)'
_computing_structure_refinement 'Olex2 ver 1.1'
_computing_structure_solution 'SHELXS-97 (Sheldrick, 2008)'
_diffrn_ambient_temperature 173(2)
_diffrn_measured_fraction_theta_full 0.993
_diffrn_measured_fraction_theta_max 0.993
_diffrn_measurement_device_type 'Saturn724+ CCD'
_diffrn_measurement_method '\w scans at fixed \c = 45\%'
_diffrn_radiation_monochromator graphite
_diffrn_radiation_source 'sealed tube'
_diffrn_radiation_type MoK\a
_diffrn_radiation_wavelength 0.71073
_diffrn_reflns_av_R_equivalents 0.0435
_diffrn_reflns_av_sigmaI/netI 0.0388
_diffrn_reflns_limit_h_max 12
_diffrn_reflns_limit_h_min -13
_diffrn_reflns_limit_k_max 20
_diffrn_reflns_limit_k_min -20
_diffrn_reflns_limit_l_max 19
_diffrn_reflns_limit_l_min -19
_diffrn_reflns_number 17780
_diffrn_reflns_theta_full 27.50
_diffrn_reflns_theta_max 27.50
_diffrn_reflns_theta_min 2.42
_exptl_absorpt_coefficient_mu 0.172
_exptl_absorpt_correction_T_max 1.0000
_exptl_absorpt_correction_T_min 0.6712
_exptl_absorpt_correction_type multi-scan
_exptl_absorpt_process_details 'CrystalClear (Rigaku Inc., 2007)'
_exptl_crystal_colour colorless
_exptl_crystal_density_diffrn 1.328
_exptl_crystal_density_method 'not measured'
_exptl_crystal_description block
_exptl_crystal_F_000 1032
_exptl_crystal_recrystallization_method 'Re-crystallisation from solvent: CH2Cl2 and hexane'
_exptl_crystal_size_max 0.39
_exptl_crystal_size_mid 0.34
_exptl_crystal_size_min 0.30
_refine_diff_density_max 0.248
_refine_diff_density_min -0.381
_refine_diff_density_rms 0.047
_refine_ls_extinction_method none
_refine_ls_goodness_of_fit_ref 1.200
_refine_ls_hydrogen_treatment constr
_refine_ls_matrix_type full
_refine_ls_number_parameters 318
_refine_ls_number_reflns 5581
_refine_ls_number_restraints 0
_refine_ls_restrained_S_all 1.200
_refine_ls_R_factor_all 0.0644
_refine_ls_R_factor_gt 0.0601
_refine_ls_shift/su_max 0.001
_refine_ls_shift/su_mean 0.000
_refine_ls_structure_factor_coef Fsqd
_refine_ls_weighting_details 'calc w=1/[\s^2^(Fo^2^)+(0.0414P)^2^+1.2532P] where P=(Fo^2^+2Fc^2^)/3'
_refine_ls_weighting_scheme calc
_refine_ls_wR_factor_gt 0.1316
_refine_ls_wR_factor_ref 0.1343
_reflns_number_gt 5305
_reflns_number_total 5581
_reflns_threshold_expression >2sigma(I)
_cod_data_source_file c5cc04279h2.cif
_cod_data_source_block sa2989
_cod_original_cell_volume 2449.1(12)
_cod_original_sg_symbol_H-M P2(1)/n
_cod_database_code 7117623

loop_
_symmetry_equiv_pos_as_xyz
'x, y, z'
'-x+1/2, y+1/2, -z+1/2'
'-x, -y, -z'
'x-1/2, -y-1/2, z-1/2'

loop_
_atom_site_label
_atom_site_type_symbol
_atom_site_fract_x
_atom_site_fract_y
_atom_site_fract_z
_atom_site_U_iso_or_equiv
_atom_site_adp_type
_atom_site_occupancy
_atom_site_symmetry_multiplicity
_atom_site_calc_flag
_atom_site_refinement_flags
S1 S 0.14862(5) 0.25337(3) 0.61681(3) 0.03201(14) Uani 1 1 d .
O1 O 0.13462(16) 0.31656(10) 0.54978(9) 0.0439(4) Uani 1 1 d .
O2 O 0.13286(16) 0.16804(9) 0.59055(10) 0.0411(4) Uani 1 1 d .
O3 O 0.39686(15) 0.06838(9) 0.89628(9) 0.0342(3) Uani 1 1 d .
O4 O 0.68867(18) 0.06672(11) 0.66972(12) 0.0514(4) Uani 1 1 d .
O5 O 0.62403(17) 0.13878(10) 0.53912(11) 0.0458(4) Uani 1 1 d .
N1 N 0.30370(16) 0.26131(10) 0.68569(10) 0.0280(3) Uani 1 1 d .
C1 C 0.36164(19) 0.19079(12) 0.74724(12) 0.0277(4) Uani 1 1 d .
H1 H 0.2883 0.1499 0.7465 0.033 Uiso 1 1 calc R
C2 C 0.41452(19) 0.22955(12) 0.84381(12) 0.0268(4) Uani 1 1 d .
H2 H 0.5098 0.2109 0.8727 0.032 Uiso 1 1 calc R
C3 C 0.41335(18) 0.32149(12) 0.82393(12) 0.0264(4) Uani 1 1 d .
C4 C 0.4649(2) 0.38681(12) 0.88204(13) 0.0314(4) Uani 1 1 d .
H4 H 0.5113 0.3767 0.9439 0.038 Uiso 1 1 calc R
C5 C 0.4478(2) 0.46714(13) 0.84858(14) 0.0351(4) Uani 1 1 d .
H5 H 0.4811 0.5125 0.8881 0.042 Uiso 1 1 calc R
C6 C 0.3824(2) 0.48171(13) 0.75789(14) 0.0358(5) Uani 1 1 d .
H6 H 0.3719 0.5371 0.7360 0.043 Uiso 1 1 calc R
C7 C 0.3320(2) 0.41690(12) 0.69827(13) 0.0326(4) Uani 1 1 d .
H7 H 0.2888 0.4269 0.6359 0.039 Uiso 1 1 calc R
C8 C 0.34722(18) 0.33731(11) 0.73335(12) 0.0260(4) Uani 1 1 d .
C9 C 0.0371(2) 0.27584(13) 0.68095(13) 0.0324(4) Uani 1 1 d .
C10 C -0.0194(2) 0.21051(14) 0.71713(15) 0.0400(5) Uani 1 1 d .
H10 H -0.0014 0.1547 0.7045 0.048 Uiso 1 1 calc R
C11 C -0.1019(2) 0.22778(17) 0.77161(18) 0.0504(6) Uani 1 1 d .
H11 H -0.1407 0.1835 0.7965 0.060 Uiso 1 1 calc R
C12 C -0.1286(2) 0.30935(18) 0.79038(19) 0.0551(7) Uani 1 1 d .
C13 C -0.0733(2) 0.37308(16) 0.7526(2) 0.0543(7) Uani 1 1 d .
H13 H -0.0927 0.4289 0.7642 0.065 Uiso 1 1 calc R
C14 C 0.0096(2) 0.35732(14) 0.69817(17) 0.0426(5) Uani 1 1 d .
H14 H 0.0473 0.4017 0.6728 0.051 Uiso 1 1 calc R
C15 C -0.2200(4) 0.3279(3) 0.8492(3) 0.0913(12) Uani 1 1 d .
H15A H -0.2918 0.2859 0.8386 0.137 Uiso 1 1 calc R
H15B H -0.2608 0.3828 0.8340 0.137 Uiso 1 1 calc R
H15C H -0.1668 0.3268 0.9130 0.137 Uiso 1 1 calc R
C16 C 0.3267(2) 0.20781(12) 0.90545(12) 0.0282(4) Uani 1 1 d .
H16A H 0.3570 0.2409 0.9618 0.034 Uiso 1 1 calc R
H16B H 0.2314 0.2230 0.8747 0.034 Uiso 1 1 calc R
C17 C 0.33339(19) 0.11646(12) 0.92954(12) 0.0280(4) Uani 1 1 d .
C18 C 0.2607(2) 0.08644(12) 0.99494(13) 0.0306(4) Uani 1 1 d .
C19 C 0.1665(2) 0.13490(14) 1.02090(16) 0.0426(5) Uani 1 1 d .
H19 H 0.1470 0.1894 0.9974 0.051 Uiso 1 1 calc R
C20 C 0.1012(3) 0.10379(17) 1.08083(19) 0.0562(7) Uani 1 1 d .
H20 H 0.0364 0.1368 1.0983 0.067 Uiso 1 1 calc R
C21 C 0.1302(3) 0.02464(17) 1.11541(18) 0.0560(7) Uani 1 1 d .
H21 H 0.0847 0.0033 1.1563 0.067 Uiso 1 1 calc R
C22 C 0.2247(3) -0.02365(15) 1.09083(16) 0.0456(5) Uani 1 1 d .
H22 H 0.2452 -0.0777 1.1155 0.055 Uiso 1 1 calc R
C23 C 0.2894(2) 0.00688(13) 1.03027(13) 0.0345(4) Uani 1 1 d .
H23 H 0.3537 -0.0265 1.0127 0.041 Uiso 1 1 calc R
C24 C 0.4725(2) 0.14859(12) 0.71863(13) 0.0312(4) Uani 1 1 d .
H24 H 0.5202 0.1055 0.7566 0.037 Uiso 1 1 calc R
C25 C 0.5097(2) 0.16589(12) 0.64539(14) 0.0342(4) Uani 1 1 d .
H25 H 0.4665 0.2099 0.6070 0.041 Uiso 1 1 calc R
C26 C 0.6174(2) 0.11802(13) 0.62223(15) 0.0370(5) Uani 1 1 d .
C27 C 0.7214(3) 0.09359(16) 0.5051(2) 0.0547(7) Uani 1 1 d .
H27A H 0.8044 0.0837 0.5555 0.066 Uiso 1 1 calc R
H27B H 0.7466 0.1278 0.4591 0.066 Uiso 1 1 calc R
C28 C 0.6670(3) 0.01305(16) 0.46429(19) 0.0544(6) Uani 1 1 d .
H28A H 0.5821 0.0223 0.4165 0.082 Uiso 1 1 calc R
H28B H 0.6498 -0.0230 0.5110 0.082 Uiso 1 1 calc R
H28C H 0.7331 -0.0134 0.4383 0.082 Uiso 1 1 calc R

loop_
_atom_site_aniso_label
_atom_site_aniso_U_11
_atom_site_aniso_U_22
_atom_site_aniso_U_33
_atom_site_aniso_U_23
_atom_site_aniso_U_13
_atom_site_aniso_U_12
S1 0.0357(3) 0.0316(3) 0.0241(2) -0.00252(18) 0.00113(18) 0.0016(2)
O1 0.0515(9) 0.0455(9) 0.0276(7) 0.0063(6) 0.0001(6) 0.0008(8)
O2 0.0467(9) 0.0357(8) 0.0354(8) -0.0112(6) 0.0029(6) 0.0012(7)
O3 0.0399(8) 0.0303(7) 0.0353(7) -0.0005(6) 0.0152(6) 0.0044(6)
O4 0.0503(10) 0.0512(10) 0.0535(10) -0.0027(8) 0.0161(8) 0.0182(8)
O5 0.0582(10) 0.0367(8) 0.0560(10) -0.0022(7) 0.0379(8) 0.0021(7)
N1 0.0306(8) 0.0270(8) 0.0250(7) 0.0007(6) 0.0059(6) 0.0039(7)
C1 0.0321(10) 0.0258(9) 0.0250(8) 0.0014(7) 0.0078(7) 0.0026(8)
C2 0.0268(9) 0.0294(9) 0.0240(8) -0.0004(7) 0.0070(7) 0.0007(8)
C3 0.0243(9) 0.0284(9) 0.0281(9) 0.0007(7) 0.0100(7) -0.0007(7)
C4 0.0321(10) 0.0336(10) 0.0274(9) -0.0017(8) 0.0068(7) -0.0019(8)
C5 0.0364(11) 0.0301(10) 0.0377(10) -0.0054(8) 0.0086(8) -0.0054(9)
C6 0.0374(11) 0.0266(10) 0.0432(11) 0.0038(8) 0.0112(9) -0.0010(9)
C7 0.0327(10) 0.0318(10) 0.0324(10) 0.0053(8) 0.0082(8) 0.0005(8)
C8 0.0255(9) 0.0258(9) 0.0270(8) -0.0021(7) 0.0079(7) 0.0003(7)
C9 0.0270(9) 0.0316(10) 0.0338(10) -0.0035(8) 0.0007(8) 0.0016(8)
C10 0.0364(11) 0.0322(11) 0.0482(12) -0.0015(9) 0.0071(9) 0.0000(9)
C11 0.0385(12) 0.0540(15) 0.0603(15) -0.0026(12) 0.0169(11) -0.0088(11)
C12 0.0355(12) 0.0647(17) 0.0680(16) -0.0236(14) 0.0198(11) -0.0072(12)
C13 0.0384(13) 0.0449(14) 0.0798(18) -0.0237(13) 0.0169(12) 0.0005(11)
C14 0.0358(11) 0.0317(11) 0.0565(14) -0.0048(10) 0.0069(10) 0.0019(9)
C15 0.067(2) 0.105(3) 0.122(3) -0.046(2) 0.059(2) -0.020(2)
C16 0.0318(10) 0.0288(10) 0.0246(8) -0.0010(7) 0.0087(7) 0.0013(8)
C17 0.0293(9) 0.0295(10) 0.0238(8) -0.0006(7) 0.0052(7) 0.0003(8)
C18 0.0350(10) 0.0292(10) 0.0286(9) 0.0005(7) 0.0107(8) -0.0006(8)
C19 0.0520(14) 0.0346(11) 0.0489(12) 0.0060(10) 0.0268(11) 0.0061(10)
C20 0.0665(17) 0.0489(14) 0.0698(17) 0.0091(13) 0.0464(15) 0.0099(13)
C21 0.0680(17) 0.0539(15) 0.0601(16) 0.0142(12) 0.0408(14) -0.0012(13)
C22 0.0571(14) 0.0394(12) 0.0438(12) 0.0111(10) 0.0201(11) 0.0022(11)
C23 0.0404(11) 0.0329(11) 0.0305(10) 0.0019(8) 0.0104(8) 0.0019(9)
C24 0.0363(10) 0.0251(9) 0.0316(9) -0.0013(7) 0.0086(8) 0.0025(8)
C25 0.0406(11) 0.0274(10) 0.0363(10) -0.0001(8) 0.0138(9) 0.0045(9)
C26 0.0402(11) 0.0304(11) 0.0437(11) -0.0057(9) 0.0173(9) -0.0024(9)
C27 0.0605(16) 0.0446(14) 0.0766(18) -0.0117(13) 0.0478(14) -0.0044(12)
C28 0.0658(17) 0.0464(14) 0.0620(15) -0.0088(12) 0.0358(14) 0.0004(13)

loop_
_atom_type_symbol
_atom_type_description
_atom_type_scat_dispersion_real
_atom_type_scat_dispersion_imag
_atom_type_scat_source
C C 0.0033 0.0016 'International Tables Vol C Tables 4.2.6.8 and 6.1.1.4'
H H 0.0000 0.0000 'International Tables Vol C Tables 4.2.6.8 and 6.1.1.4'
N N 0.0061 0.0033 'International Tables Vol C Tables 4.2.6.8 and 6.1.1.4'
O O 0.0106 0.0060 'International Tables Vol C Tables 4.2.6.8 and 6.1.1.4'
S S 0.1246 0.1234 'International Tables Vol C Tables 4.2.6.8 and 6.1.1.4'

loop_
_geom_angle_atom_site_label_1
_geom_angle_atom_site_label_2
_geom_angle_atom_site_label_3
_geom_angle
O1 S1 O2 120.14(9)
O1 S1 N1 106.79(9)
O2 S1 N1 105.50(9)
O1 S1 C9 108.24(10)
O2 S1 C9 108.58(10)
N1 S1 C9 106.87(9)
C26 O5 C27 116.52(19)
C8 N1 C1 108.46(14)
C8 N1 S1 119.94(12)
C1 N1 S1 119.17(13)
N1 C1 C24 111.03(15)
N1 C1 C2 105.54(14)
C24 C1 C2 112.01(15)
N1 C1 H1 109.4
C24 C1 H1 109.4
C2 C1 H1 109.4
C3 C2 C16 112.26(15)
C3 C2 C1 102.64(14)
C16 C2 C1 113.17(15)
C3 C2 H2 109.5
C16 C2 H2 109.5
C1 C2 H2 109.5
C4 C3 C8 119.74(18)
C4 C3 C2 129.38(17)
C8 C3 C2 110.87(16)
C3 C4 C5 119.04(18)
C3 C4 H4 120.5
C5 C4 H4 120.5
C6 C5 C4 120.41(19)
C6 C5 H5 119.8
C4 C5 H5 119.8
C5 C6 C7 121.35(19)
C5 C6 H6 119.3
C7 C6 H6 119.3
C8 C7 C6 117.38(18)
C8 C7 H7 121.3
C6 C7 H7 121.3
C7 C8 C3 122.04(18)
C7 C8 N1 127.52(17)
C3 C8 N1 110.42(16)
C14 C9 C10 120.6(2)
C14 C9 S1 120.43(17)
C10 C9 S1 118.96(16)
C11 C10 C9 119.3(2)
C11 C10 H10 120.4
C9 C10 H10 120.4
C10 C11 C12 120.6(2)
C10 C11 H11 119.7
C12 C11 H11 119.7
C13 C12 C11 119.1(2)
C13 C12 C15 120.5(3)
C11 C12 C15 120.4(3)
C14 C13 C12 121.3(2)
C14 C13 H13 119.3
C12 C13 H13 119.3
C13 C14 C9 119.1(2)
C13 C14 H14 120.4
C9 C14 H14 120.4
C12 C15 H15A 109.5
C12 C15 H15B 109.5
H15A C15 H15B 109.5
C12 C15 H15C 109.5
H15A C15 H15C 109.5
H15B C15 H15C 109.5
C17 C16 C2 112.42(15)
C17 C16 H16A 109.1
C2 C16 H16A 109.1
C17 C16 H16B 109.1
C2 C16 H16B 109.1
H16A C16 H16B 107.9
O3 C17 C18 120.59(18)
O3 C17 C16 120.56(17)
C18 C17 C16 118.84(16)
C19 C18 C23 119.58(18)
C19 C18 C17 122.40(18)
C23 C18 C17 118.02(18)
C20 C19 C18 120.0(2)
C20 C19 H19 120.0
C18 C19 H19 120.0
C19 C20 C21 120.0(2)
C19 C20 H20 120.0
C21 C20 H20 120.0
C22 C21 C20 120.4(2)
C22 C21 H21 119.8
C20 C21 H21 119.8
C21 C22 C23 119.8(2)
C21 C22 H22 120.1
C23 C22 H22 120.1
C22 C23 C18 120.2(2)
C22 C23 H23 119.9
C18 C23 H23 119.9
C25 C24 C1 125.90(18)
C25 C24 H24 117.0
C1 C24 H24 117.0
C24 C25 C26 121.16(19)
C24 C25 H25 119.4
C26 C25 H25 119.4
O4 C26 O5 124.2(2)
O4 C26 C25 125.6(2)
O5 C26 C25 110.24(19)
O5 C27 C28 112.2(2)
O5 C27 H27A 109.2
C28 C27 H27A 109.2
O5 C27 H27B 109.2
C28 C27 H27B 109.2
H27A C27 H27B 107.9
C27 C28 H28A 109.5
C27 C28 H28B 109.5
H28A C28 H28B 109.5
C27 C28 H28C 109.5
H28A C28 H28C 109.5
H28B C28 H28C 109.5

loop_
_geom_bond_atom_site_label_1
_geom_bond_atom_site_label_2
_geom_bond_distance
S1 O1 1.4282(16)
S1 O2 1.4303(15)
S1 N1 1.6496(17)
S1 C9 1.753(2)
O3 C17 1.217(2)
O4 C26 1.204(3)
O5 C26 1.344(3)
O5 C27 1.452(3)
N1 C8 1.433(2)
N1 C1 1.491(2)
C1 C24 1.498(3)
C1 C2 1.561(2)
C1 H1 1.0000
C2 C3 1.513(3)
C2 C16 1.527(3)
C2 H2 1.0000
C3 C4 1.386(3)
C3 C8 1.390(3)
C4 C5 1.387(3)
C4 H4 0.9500
C5 C6 1.386(3)
C5 H5 0.9500
C6 C7 1.390(3)
C6 H6 0.9500
C7 C8 1.384(3)
C7 H7 0.9500
C9 C14 1.385(3)
C9 C10 1.394(3)
C10 C11 1.382(3)
C10 H10 0.9500
C11 C12 1.391(4)
C11 H11 0.9500
C12 C13 1.382(4)
C12 C15 1.510(4)
C13 C14 1.379(3)
C13 H13 0.9500
C14 H14 0.9500
C15 H15A 0.9800
C15 H15B 0.9800
C15 H15C 0.9800
C16 C17 1.516(3)
C16 H16A 0.9900
C16 H16B 0.9900
C17 C18 1.497(3)
C18 C19 1.389(3)
C18 C23 1.392(3)
C19 C20 1.382(3)
C19 H19 0.9500
C20 C21 1.382(4)
C20 H20 0.9500
C21 C22 1.381(4)
C21 H21 0.9500
C22 C23 1.382(3)
C22 H22 0.9500
C23 H23 0.9500
C24 C25 1.321(3)
C24 H24 0.9500
C25 C26 1.475(3)
C25 H25 0.9500
C27 C28 1.481(3)
C27 H27A 0.9900
C27 H27B 0.9900
C28 H28A 0.9800
C28 H28B 0.9800
C28 H28C 0.9800

loop_
_geom_torsion_atom_site_label_1
_geom_torsion_atom_site_label_2
_geom_torsion_atom_site_label_3
_geom_torsion_atom_site_label_4
_geom_torsion
O1 S1 N1 C8 58.64(16)
O2 S1 N1 C8 -172.47(14)
C9 S1 N1 C8 -57.03(16)
O1 S1 N1 C1 -163.64(13)
O2 S1 N1 C1 -34.74(16)
C9 S1 N1 C1 80.69(15)
C8 N1 C1 C24 -107.95(17)
S1 N1 C1 C24 109.97(16)
C8 N1 C1 C2 13.63(19)
S1 N1 C1 C2 -128.45(14)
N1 C1 C2 C3 -13.83(18)
C24 C1 C2 C3 107.11(17)
N1 C1 C2 C16 107.39(17)
C24 C1 C2 C16 -131.67(17)
C16 C2 C3 C4 66.8(2)
C1 C2 C3 C4 -171.39(19)
C16 C2 C3 C8 -112.02(18)
C1 C2 C3 C8 9.82(19)
C8 C3 C4 C5 0.8(3)
C2 C3 C4 C5 -177.91(19)
C3 C4 C5 C6 -1.3(3)
C4 C5 C6 C7 0.2(3)
C5 C6 C7 C8 1.2(3)
C6 C7 C8 C3 -1.7(3)
C6 C7 C8 N1 179.89(18)
C4 C3 C8 C7 0.7(3)
C2 C3 C8 C7 179.66(17)
C4 C3 C8 N1 179.37(16)
C2 C3 C8 N1 -1.7(2)
C1 N1 C8 C7 170.73(19)
S1 N1 C8 C7 -47.5(3)
C1 N1 C8 C3 -7.8(2)
S1 N1 C8 C3 133.93(14)
O1 S1 C9 C14 -33.8(2)
O2 S1 C9 C14 -165.74(17)
N1 S1 C9 C14 80.90(18)
O1 S1 C9 C10 148.56(16)
O2 S1 C9 C10 16.62(19)
N1 S1 C9 C10 -96.74(17)
C14 C9 C10 C11 -0.9(3)
S1 C9 C10 C11 176.71(17)
C9 C10 C11 C12 0.0(4)
C10 C11 C12 C13 1.1(4)
C10 C11 C12 C15 179.4(3)
C11 C12 C13 C14 -1.2(4)
C15 C12 C13 C14 -179.5(3)
C12 C13 C14 C9 0.3(4)
C10 C9 C14 C13 0.8(3)
S1 C9 C14 C13 -176.83(18)
C3 C2 C16 C17 -176.99(15)
C1 C2 C16 C17 67.4(2)
C2 C16 C17 O3 -4.3(3)
C2 C16 C17 C18 175.65(16)
O3 C17 C18 C19 -167.2(2)
C16 C17 C18 C19 12.8(3)
O3 C17 C18 C23 12.7(3)
C16 C17 C18 C23 -167.33(17)
C23 C18 C19 C20 -0.6(4)
C17 C18 C19 C20 179.3(2)
C18 C19 C20 C21 0.4(4)
C19 C20 C21 C22 0.4(5)
C20 C21 C22 C23 -0.9(4)
C21 C22 C23 C18 0.8(4)
C19 C18 C23 C22 0.0(3)
C17 C18 C23 C22 -179.9(2)
N1 C1 C24 C25 -4.7(3)
C2 C1 C24 C25 -122.4(2)
C1 C24 C25 C26 -177.77(19)
C27 O5 C26 O4 2.0(3)
C27 O5 C26 C25 -177.09(18)
C24 C25 C26 O4 -7.9(4)
C24 C25 C26 O5 171.18(19)
C26 O5 C27 C28 83.2(3)
